data_9003458
loop_
_publ_author_name
'Oberti, R.'
'Camara, F.'
'Caballero, J. M.'

_publ_section_title
;
 Ferri-ottoliniite and ferriwhittakerite, two new end-members of the new
 Group 5 for monoclinic amphiboles
;
_journal_name_full 'American Mineralogist'
_journal_page_first 888
_journal_page_last 893
_journal_volume 89
_journal_year 2004
_chemical_compound_source 'Pedriza massif, Sierra de Guadarrama, Spain'
_chemical_formula_sum
;Al0.1 Ca0.11 F0.7 Fe2.06 H1.3 K0.232 Li1.35 Mg1.47 Mn0.12 Na2.411 O23.3 Si8
 Ti0.12 Zn0.4
;
_chemical_name_mineral Ferri-leakeite

loop_
_[local]_alternative_name_id
_[local]_alternative_name_type
_[local]_alternative_name_status
_[local]_alternative_name_source
_[local]_alternative_name_source_id
_[local]_alternative_name_value
1 mineral old AMCSD 0003548 Ferriwhittakerite
2 mineral current AMCSD 0020051 Ferri-leakeite

_space_group_IT_number 12
_symmetry_space_group_name_Hall '-C 2y'
_symmetry_space_group_name_H-M 'C 1 2/m 1'
_cell_angle_alpha 90
_cell_angle_beta 103.63
_cell_angle_gamma 90
_cell_formula_units_Z 2
_cell_length_a 9.712
_cell_length_b 17.851
_cell_length_c 5.297
_cell_volume 892.473
_exptl_crystal_density_diffrn 3.283
_cod_original_formula_sum
;Na2.411 K.232 Mg1.47 Fe2.06 Zn.4 Al.1 Ti.12 Li1.35 Mn.12 Ca.11 H1.3 Si8 O23.3
 F.7
;
_cod_database_code 9003458

loop_
_symmetry_equiv_pos_as_xyz
x,y,z
1/2+x,1/2+y,z
x,-y,z
1/2+x,1/2-y,z
-x,y,-z
1/2-x,1/2+y,-z
-x,-y,-z
1/2-x,1/2-y,-z

loop_
_atom_site_aniso_label
_atom_site_aniso_U_11
_atom_site_aniso_U_22
_atom_site_aniso_U_33
_atom_site_aniso_U_12
_atom_site_aniso_U_13
_atom_site_aniso_U_23
NaA 0.02979 0.02422 0.03544 0.00000 0.01871 0.00000
KA 0.02979 0.02422 0.03544 0.00000 0.01871 0.00000
NaAm 0.03610 0.02422 0.03853 0.00000 0.03717 0.00000
KAm 0.03610 0.02422 0.03853 0.00000 0.03717 0.00000
MgM1 0.01038 0.00969 0.00940 0.00000 0.00246 0.00000
FeM1 0.01038 0.00969 0.00940 0.00000 0.00246 0.00000
ZnM1 0.01038 0.00969 0.00940 0.00000 0.00246 0.00000
FeM2 0.00857 0.00646 0.00779 0.00000 0.00098 0.00000
AlM2 0.00857 0.00646 0.00779 0.00000 0.00098 0.00000
TiM2 0.00857 0.00646 0.00779 0.00000 0.00098 0.00000
ZnM2 0.00857 0.00646 0.00779 0.00000 0.00098 0.00000
MgM2 0.00857 0.00646 0.00779 0.00000 0.00098 0.00000
LiM3 0.01354 0.00646 0.01463 0.00000 -0.00295 0.00000
MnM3 0.01354 0.00646 0.01463 0.00000 -0.00295 0.00000
FeM3 0.01354 0.00646 0.01463 0.00000 -0.00295 0.00000
MgM3 0.01354 0.00646 0.01463 0.00000 -0.00295 0.00000
LiM4 0.01986 0.01776 0.01410 0.00000 0.01403 0.00000
CaM4 0.01986 0.01776 0.01410 0.00000 0.01403 0.00000
NaM4 0.01986 0.01776 0.01410 0.00000 0.01403 0.00000
SiT1 0.00903 0.00484 0.00671 0.00000 0.00098 -0.00047
SiT2 0.00993 0.00646 0.00698 -0.00085 -0.00025 -0.00093
O1 0.01083 0.00807 0.00779 0.00256 0.00443 0.00000
O2 0.00857 0.00807 0.01101 0.00000 -0.00222 -0.00140
O3 0.02211 0.00969 0.01302 0.00000 -0.00197 0.00000
F3 0.02211 0.00969 0.01302 0.00000 -0.00197 0.00000
O4 0.01580 0.00807 0.01222 -0.00256 0.00345 -0.00047
O5 0.01264 0.01614 0.00940 -0.00341 0.00123 -0.00140
O6 0.01264 0.01130 0.00993 0.00171 0.00000 -0.00419
O7 0.00677 0.00807 0.01557 0.00000 -0.00074 0.00000

loop_
_atom_site_label
_atom_site_fract_x
_atom_site_fract_y
_atom_site_fract_z
_atom_site_occupancy
_atom_site_U_iso_or_equiv
_atom_site_type_symbol
_atom_site_attached_hydrogens
NaA 0.00000 0.50000 0.00000 0.13900 0.02824 Na 0
KA 0.00000 0.50000 0.00000 0.02800 0.02824 K 0
NaAm 0.05480 0.50000 0.11260 0.50100 0.02799 Na 0
KAm 0.05480 0.50000 0.11260 0.10200 0.02799 K 0
MgM1 0.00000 0.08670 0.50000 0.69000 0.00975 Mg 0
FeM1 0.00000 0.08670 0.50000 0.22500 0.00975 Fe 0
ZnM1 0.00000 0.08670 0.50000 0.08500 0.00975 Zn 0
FeM2 0.00000 0.17980 0.00000 0.74000 0.00773 Fe 0
AlM2 0.00000 0.17980 0.00000 0.05000 0.00773 Al 0
TiM2 0.00000 0.17980 0.00000 0.06000 0.00773 Ti 0
ZnM2 0.00000 0.17980 0.00000 0.11500 0.00773 Zn 0
MgM2 0.00000 0.17980 0.00000 0.03500 0.00773 Mg 0
LiM3 0.00000 0.00000 0.00000 0.73000 0.01241 Li 0
MnM3 0.00000 0.00000 0.00000 0.12000 0.01241 Mn 0
FeM3 0.00000 0.00000 0.00000 0.13000 0.01241 Fe 0
MgM3 0.00000 0.00000 0.00000 0.02000 0.01241 Mg 0
LiM4 0.00000 0.27580 0.50000 0.31000 0.01570 Li 0
CaM4 0.00000 0.27580 0.50000 0.05500 0.01570 Ca 0
NaM4 0.00000 0.27580 0.50000 0.63500 0.01570 Na 0
H 0.21800 0.00000 0.78600 0.65000 0.02267 H 0
SiT1 0.28090 0.08590 0.28900 1.00000 0.00697 Si 0
SiT2 0.29160 0.17090 0.79910 1.00000 0.00798 Si 0
O1 0.11100 0.09070 0.21210 1.00000 0.00874 O 0
O2 0.11950 0.17110 0.73250 1.00000 0.00975 O 0
O3 0.11310 0.00000 0.70050 0.65000 0.01608 O 0
F3 0.11310 0.00000 0.70050 0.35000 0.01608 F 0
O4 0.36600 0.25070 0.79690 1.00000 0.01229 O 0
O5 0.35130 0.12900 0.08020 1.00000 0.01279 O 0
O6 0.34400 0.12020 0.57690 1.00000 0.01178 O 0
O7 0.33620 0.00000 0.29600 1.00000 0.01064 O 0

loop_
_cod_changelog_entry_id
_cod_changelog_entry_author
_cod_changelog_entry_date
_cod_changelog_entry_text
1
;cod-tools version 3.8.0
Id: cif_guess_AMCSD_atom_types 9581 2023-05-17 12:35:41Z saulius
;
2023-05-23T09:17:39+03:00
;Derived atom types and hydrogen counts
from atom names that follow the AMCSD naming convention
(Wat == water, O-H == hydroxyl).
;

_database_code_amcsd 0003548

loop_
_cod_related_entry_id
_cod_related_entry_database
_cod_related_entry_code
1 AMCSD 0003548
2 AMCSD 0020051
